data_4316756
loop_
_publ_author_name
'Iben Skovsen'
'Mogens Christensen'
'Henrik Fan\/o Clausen'
'Jacob Overgaard'
'Christian Stiewe'
'Titas Desgupta'
'Eckhard Mueller'
'Mark A. Spackman'
'Bo B. Iversen'

_publ_contact_author_address
;Department of Chemistry
Aarhus University
Langelandsgade 140
DK-8000 Aarhus C
Denmark
;
_publ_contact_author_email bo@chem.au.dk
_publ_contact_author_fax '+45 8619 6199'
_publ_contact_author_name 'Bo. B. Iversen'
_publ_contact_author_phone '+45 8942 3969'
_publ_section_title
;
 Synthesis, Crystal Structure, Atomic Hirshfeld Surfaces, and Physical
 Properties of Hexagonal CeMnNi4
;
_journal_name_full 'Inorganic Chemistry'
_journal_page_first 9343
_journal_page_last 9349
_journal_paper_doi 10.1021/ic100990a
_journal_volume 49
_journal_year 2010
_chemical_formula_moiety CeMnNi4
_chemical_formula_sum 'Ce Mn Ni4'
_chemical_formula_weight 429.83
_chemical_name_common CeMnNi4
_chemical_name_systematic
;
 ?
;
_space_group_IT_number 191
_symmetry_cell_setting hexagonal
_symmetry_space_group_name_Hall '-P 6 2'
_symmetry_space_group_name_H-M 'P 6/m m m'
_atom_sites_solution_hydrogens none
_atom_sites_solution_primary direct
_atom_sites_solution_secondary difmap
_audit_creation_method SHELXL-97
_cell_angle_alpha 90.00
_cell_angle_beta 90.00
_cell_angle_gamma 120.00
_cell_formula_units_Z 1
_cell_length_a 4.9178(2)
_cell_length_b 4.9178
_cell_length_c 4.0394(2)
_cell_measurement_reflns_used 2864
_cell_measurement_temperature 293(2)
_cell_measurement_theta_max 51.715
_cell_measurement_theta_min 4.784
_cell_volume 84.604(5)
_computing_cell_refinement 'SAINT+ V7.53A (Bruker-Nonius, 2004)'
_computing_data_reduction 'SAINT+ V7.53A (Bruker-Nonius, 2004)'
_computing_molecular_graphics 'SHELXL-97 (Sheldrick, 1997)'
_computing_publication_material
;
enCIFer v1.1 (Allen, F. H. et al., 2004), WinGX (Farrugia, 1999)'
;
_computing_structure_refinement 'SHELXL-97 (Sheldrick, 1997)'
_computing_structure_solution 'SHELXS-97 (Sheldrick, 1997)'
_diffrn_ambient_temperature 293(2)
_diffrn_detector_area_resol_mean 83.33
_diffrn_measured_fraction_theta_full 0.965
_diffrn_measured_fraction_theta_max 0.965
_diffrn_measurement_device_type 'Bruker X8 APEX-II diffractometer'
_diffrn_measurement_method '\f-scans and \w-scans'
_diffrn_radiation_monochromator graphite
_diffrn_radiation_source 'fine-focus sealed tube'
_diffrn_radiation_type MoK\a
_diffrn_radiation_wavelength 0.71073
_diffrn_reflns_av_R_equivalents 0.0246
_diffrn_reflns_av_sigmaI/netI 0.0096
_diffrn_reflns_limit_h_max 9
_diffrn_reflns_limit_h_min -9
_diffrn_reflns_limit_k_max 10
_diffrn_reflns_limit_k_min -10
_diffrn_reflns_limit_l_max 8
_diffrn_reflns_limit_l_min -8
_diffrn_reflns_number 4040
_diffrn_reflns_theta_full 51.93
_diffrn_reflns_theta_max 51.93
_diffrn_reflns_theta_min 5.05
_diffrn_standards_number 0
_exptl_absorpt_coefficient_mu 38.296
_exptl_absorpt_correction_T_max 0.1865
_exptl_absorpt_correction_T_min 0.0859
_exptl_absorpt_correction_type sphere
_exptl_absorpt_process_details
;
SADABS 2008
;
_exptl_crystal_colour 'metallic blank silver'
_exptl_crystal_density_diffrn 8.438
_exptl_crystal_density_method 'not measured'
_exptl_crystal_description rectangular
_exptl_crystal_F_000 195
_exptl_crystal_size_max 0.08
_exptl_crystal_size_mid 0.06
_exptl_crystal_size_min 0.05
_refine_diff_density_max 2.240
_refine_diff_density_min -1.104
_refine_diff_density_rms 0.221
_refine_ls_extinction_coef 0.029(3)
_refine_ls_extinction_expression Fc^*^=kFc[1+0.001xFc^2^\l^3^/sin(2\q)]^-1/4^
_refine_ls_extinction_method SHELXL
_refine_ls_goodness_of_fit_ref 1.213
_refine_ls_hydrogen_treatment none
_refine_ls_matrix_type full
_refine_ls_number_parameters 11
_refine_ls_number_reflns 223
_refine_ls_number_restraints 1
_refine_ls_restrained_S_all 1.210
_refine_ls_R_factor_all 0.0148
_refine_ls_R_factor_gt 0.0136
_refine_ls_shift/su_max 0.000
_refine_ls_shift/su_mean 0.000
_refine_ls_structure_factor_coef Fsqd
_refine_ls_weighting_details 'calc w=1/[\s^2^(Fo^2^)+(0.0127P)^2^+0.1720P] where P=(Fo^2^+2Fc^2^)/3'
_refine_ls_weighting_scheme calc
_refine_ls_wR_factor_gt 0.0333
_refine_ls_wR_factor_ref 0.0336
_reflns_number_gt 211
_reflns_number_total 223
_reflns_threshold_expression >2\s(I)
_cod_data_source_file ic100990a_si_002.cif
_cod_data_source_block CeMnNi4
_cod_database_code 4316756

loop_
_symmetry_equiv_pos_as_xyz
'x, y, z'
'-x, -y, z'
'-y, x-y, z'
'-x+y, -x, z'
'x-y, x, z'
'y, -x+y, z'
'x-y, -y, -z'
'-x, -x+y, -z'
'y, x, -z'
'-y, -x, -z'
'x, x-y, -z'
'-x+y, y, -z'
'-x, -y, -z'
'x, y, -z'
'y, -x+y, -z'
'x-y, x, -z'
'-x+y, -x, -z'
'-y, x-y, -z'
'-x+y, y, z'
'x, x-y, z'
'-y, -x, z'
'y, x, z'
'-x, -x+y, z'
'x-y, -y, z'

loop_
_atom_site_label
_atom_site_type_symbol
_atom_site_fract_x
_atom_site_fract_y
_atom_site_fract_z
_atom_site_U_iso_or_equiv
_atom_site_adp_type
_atom_site_occupancy
_atom_site_symmetry_multiplicity
_atom_site_calc_flag
_atom_site_refinement_flags
_atom_site_disorder_assembly
_atom_site_disorder_group
Ce1 Ce 1.0000 0.0000 0.5000 0.00852(7) Uani 1 24 d S . .
Ni1 Ni 0.5000 0.0000 1.0000 0.00559(7) Uani 0.743(10) 8 d SP . 1
Mn1 Mn 0.5000 0.0000 1.0000 0.00559(7) Uani 0.257(10) 8 d SP . 2
Ni2 Ni 0.3333 -0.3333 0.5000 0.00661(8) Uani 0.887(15) 12 d SP . 1
Mn2 Mn 0.3333 -0.3333 0.5000 0.00661(8) Uani 0.113(15) 12 d SP . 2

loop_
_atom_site_aniso_label
_atom_site_aniso_U_11
_atom_site_aniso_U_22
_atom_site_aniso_U_33
_atom_site_aniso_U_23
_atom_site_aniso_U_13
_atom_site_aniso_U_12
Ce1 0.00654(7) 0.00654(7) 0.01250(11) 0.000 0.000 0.00327(4)
Ni1 0.00574(10) 0.00436(12) 0.00619(11) 0.000 0.000 0.00218(6)
Mn1 0.00574(10) 0.00436(12) 0.00619(11) 0.000 0.000 0.00218(6)
Ni2 0.00721(11) 0.00721(11) 0.00540(13) 0.000 0.000 0.00360(5)
Mn2 0.00721(11) 0.00721(11) 0.00540(13) 0.000 0.000 0.00360(5)

loop_
_atom_type_symbol
_atom_type_description
_atom_type_scat_dispersion_real
_atom_type_scat_dispersion_imag
_atom_type_scat_source
Mn Mn 0.3368 0.7283 'International Tables Vol C Tables 4.2.6.8 and 6.1.1.4'
Ni Ni 0.3393 1.1124 'International Tables Vol C Tables 4.2.6.8 and 6.1.1.4'
Ce Ce -0.2486 2.6331 'International Tables Vol C Tables 4.2.6.8 and 6.1.1.4'

loop_
_geom_angle_atom_site_label_1
_geom_angle_atom_site_label_2
_geom_angle_atom_site_label_3
_geom_angle
_geom_angle_site_symmetry_1
_geom_angle_site_symmetry_3
_geom_angle_publ_flag
Mn2 Ce1 Mn2 180.0 13_656 1_655 ?
Mn2 Ce1 Ni2 0.0 13_656 13_656 ?
Mn2 Ce1 Ni2 180.0 1_655 13_656 ?
Mn2 Ce1 Ni2 180.0 13_656 1_655 ?
Mn2 Ce1 Ni2 0.0 1_655 1_655 ?
Ni2 Ce1 Ni2 180.0 13_656 1_655 ?
Mn2 Ce1 Mn2 120.000(2) 13_656 13_756 ?
Mn2 Ce1 Mn2 60.000(2) 1_655 13_756 ?
Ni2 Ce1 Mn2 120.000(2) 13_656 13_756 ?
Ni2 Ce1 Mn2 60.000(2) 1_655 13_756 ?
Mn2 Ce1 Mn2 120.000(2) 13_656 13_646 ?
Mn2 Ce1 Mn2 60.000(2) 1_655 13_646 ?
Ni2 Ce1 Mn2 120.000(2) 13_656 13_646 ?
Ni2 Ce1 Mn2 60.000(2) 1_655 13_646 ?
Mn2 Ce1 Mn2 120.0 13_756 13_646 ?
Mn2 Ce1 Mn2 60.000(2) 13_656 1_665 ?
Mn2 Ce1 Mn2 120.000(2) 1_655 1_665 ?
Ni2 Ce1 Mn2 60.000(2) 13_656 1_665 ?
Ni2 Ce1 Mn2 120.000(2) 1_655 1_665 ?
Mn2 Ce1 Mn2 60.0 13_756 1_665 ?
Mn2 Ce1 Mn2 180.0 13_646 1_665 ?
Mn2 Ce1 Ni2 120.000(2) 13_656 13_756 ?
Mn2 Ce1 Ni2 60.000(2) 1_655 13_756 ?
Ni2 Ce1 Ni2 120.000(2) 13_656 13_756 ?
Ni2 Ce1 Ni2 60.000(2) 1_655 13_756 ?
Mn2 Ce1 Ni2 0.0 13_756 13_756 ?
Mn2 Ce1 Ni2 120.0 13_646 13_756 ?
Mn2 Ce1 Ni2 60.0 1_665 13_756 ?
Mn2 Ce1 Ni2 60.000(2) 13_656 . ?
Mn2 Ce1 Ni2 120.000(2) 1_655 . ?
Ni2 Ce1 Ni2 60.000(2) 13_656 . ?
Ni2 Ce1 Ni2 120.000(2) 1_655 . ?
Mn2 Ce1 Ni2 180.0 13_756 . ?
Mn2 Ce1 Ni2 60.0 13_646 . ?
Mn2 Ce1 Ni2 120.0 1_665 . ?
Ni2 Ce1 Ni2 180.0 13_756 . ?
Mn2 Ce1 Ni2 120.000(2) 13_656 13_646 ?
Mn2 Ce1 Ni2 60.000(2) 1_655 13_646 ?
Ni2 Ce1 Ni2 120.000(2) 13_656 13_646 ?
Ni2 Ce1 Ni2 60.000(2) 1_655 13_646 ?
Mn2 Ce1 Ni2 120.0 13_756 13_646 ?
Mn2 Ce1 Ni2 0.0 13_646 13_646 ?
Mn2 Ce1 Ni2 180.0 1_665 13_646 ?
Ni2 Ce1 Ni2 120.0 13_756 13_646 ?
Ni2 Ce1 Ni2 60.0 . 13_646 ?
Mn2 Ce1 Ni2 60.000(2) 13_656 1_665 ?
Mn2 Ce1 Ni2 120.000(2) 1_655 1_665 ?
Ni2 Ce1 Ni2 60.000(2) 13_656 1_665 ?
Ni2 Ce1 Ni2 120.000(2) 1_655 1_665 ?
Mn2 Ce1 Ni2 60.0 13_756 1_665 ?
Mn2 Ce1 Ni2 180.0 13_646 1_665 ?
Mn2 Ce1 Ni2 0.0 1_665 1_665 ?
Ni2 Ce1 Ni2 60.0 13_756 1_665 ?
Ni2 Ce1 Ni2 120.0 . 1_665 ?
Ni2 Ce1 Ni2 180.0 13_646 1_665 ?
Ni1 Ni1 Ni1 180.0 3_655 3_545 ?
Ni1 Ni1 Ni1 60.000(2) 3_655 4_665 ?
Ni1 Ni1 Ni1 120.000(2) 3_545 4_665 ?
Ni1 Ni1 Ni1 120.000(2) 3_655 4_655 ?
Ni1 Ni1 Ni1 60.000(2) 3_545 4_655 ?
Ni1 Ni1 Ni1 180.0 4_665 4_655 ?
Ni1 Ni1 Ni2 60.131(1) 3_655 13_657 ?
Ni1 Ni1 Ni2 119.869(1) 3_545 13_657 ?
Ni1 Ni1 Ni2 60.132(1) 4_665 13_657 ?
Ni1 Ni1 Ni2 119.868(1) 4_655 13_657 ?
Ni1 Ni1 Ni2 119.869(1) 3_655 . ?
Ni1 Ni1 Ni2 60.131(1) 3_545 . ?
Ni1 Ni1 Ni2 119.868(1) 4_665 . ?
Ni1 Ni1 Ni2 60.132(1) 4_655 . ?
Ni2 Ni1 Ni2 180.0 13_657 . ?
Ni1 Ni1 Ni2 60.132(1) 3_655 13_656 ?
Ni1 Ni1 Ni2 119.868(1) 3_545 13_656 ?
Ni1 Ni1 Ni2 60.132(1) 4_665 13_656 ?
Ni1 Ni1 Ni2 119.868(1) 4_655 13_656 ?
Ni2 Ni1 Ni2 109.793(3) 13_657 13_656 ?
Ni2 Ni1 Ni2 70.207(3) . 13_656 ?
Ni1 Ni1 Ni2 119.868(1) 3_655 1_556 ?
Ni1 Ni1 Ni2 60.132(1) 3_545 1_556 ?
Ni1 Ni1 Ni2 119.868(1) 4_665 1_556 ?
Ni1 Ni1 Ni2 60.132(1) 4_655 1_556 ?
Ni2 Ni1 Ni2 70.207(3) 13_657 1_556 ?
Ni2 Ni1 Ni2 109.793(3) . 1_556 ?
Ni2 Ni1 Ni2 180.0 13_656 1_556 ?
Ni1 Ni1 Ce1 67.271(2) 3_655 1_556 ?
Ni1 Ni1 Ce1 112.729(2) 3_545 1_556 ?
Ni1 Ni1 Ce1 112.729(1) 4_665 1_556 ?
Ni1 Ni1 Ce1 67.271(1) 4_655 1_556 ?
Ni2 Ni1 Ce1 58.716(2) 13_657 1_556 ?
Ni2 Ni1 Ce1 121.284(2) . 1_556 ?
Ni2 Ni1 Ce1 121.284(2) 13_656 1_556 ?
Ni2 Ni1 Ce1 58.716(2) 1_556 1_556 ?
Ni1 Ni1 Ce1 112.729(2) 3_655 1_455 ?
Ni1 Ni1 Ce1 67.271(2) 3_545 1_455 ?
Ni1 Ni1 Ce1 67.271(1) 4_665 1_455 ?
Ni1 Ni1 Ce1 112.729(1) 4_655 1_455 ?
Ni2 Ni1 Ce1 121.284(2) 13_657 1_455 ?
Ni2 Ni1 Ce1 58.716(2) . 1_455 ?
Ni2 Ni1 Ce1 58.716(2) 13_656 1_455 ?
Ni2 Ni1 Ce1 121.284(2) 1_556 1_455 ?
Ce1 Ni1 Ce1 180.0 1_556 1_455 ?
Ni1 Ni1 Ce1 112.729(2) 3_655 1_456 ?
Ni1 Ni1 Ce1 67.271(2) 3_545 1_456 ?
Ni1 Ni1 Ce1 67.271(1) 4_665 1_456 ?
Ni1 Ni1 Ce1 112.729(1) 4_655 1_456 ?
Ni2 Ni1 Ce1 58.716(2) 13_657 1_456 ?
Ni2 Ni1 Ce1 121.284(2) . 1_456 ?
Ni2 Ni1 Ce1 121.284(1) 13_656 1_456 ?
Ni2 Ni1 Ce1 58.716(2) 1_556 1_456 ?
Ce1 Ni1 Ce1 101.202(4) 1_556 1_456 ?
Ce1 Ni1 Ce1 78.798(4) 1_455 1_456 ?
Ni1 Ni1 Ce1 67.271(2) 3_655 . ?
Ni1 Ni1 Ce1 112.729(2) 3_545 . ?
Ni1 Ni1 Ce1 112.729(1) 4_665 . ?
Ni1 Ni1 Ce1 67.271(1) 4_655 . ?
Ni2 Ni1 Ce1 121.284(2) 13_657 . ?
Ni2 Ni1 Ce1 58.716(2) . . ?
Ni2 Ni1 Ce1 58.716(2) 13_656 . ?
Ni2 Ni1 Ce1 121.284(2) 1_556 . ?
Ce1 Ni1 Ce1 78.798(4) 1_556 . ?
Ce1 Ni1 Ce1 101.202(4) 1_455 . ?
Ce1 Ni1 Ce1 180.0 1_456 . ?
Ni1 Ni2 Ni1 146.580(1) 3_544 . ?
Ni1 Ni2 Ni1 109.793(3) 3_544 3_545 ?
Ni1 Ni2 Ni1 59.737(2) . 3_545 ?
Ni1 Ni2 Ni1 59.737(2) 3_544 1_554 ?
Ni1 Ni2 Ni1 109.793(3) . 1_554 ?
Ni1 Ni2 Ni1 146.580(1) 3_545 1_554 ?
Ni1 Ni2 Ni1 146.580(1) 3_544 4_655 ?
Ni1 Ni2 Ni1 59.737(2) . 4_655 ?
Ni1 Ni2 Ni1 59.737(3) 3_545 4_655 ?
Ni1 Ni2 Ni1 146.580(2) 1_554 4_655 ?
Ni1 Ni2 Ni1 59.737(3) 3_544 4_654 ?
Ni1 Ni2 Ni1 146.580(2) . 4_654 ?
Ni1 Ni2 Ni1 146.580(1) 3_545 4_654 ?
Ni1 Ni2 Ni1 59.737(2) 1_554 4_654 ?
Ni1 Ni2 Ni1 109.793(3) 4_655 4_654 ?
Ni1 Ni2 Ni2 106.710(1) 3_544 13_656 ?
Ni1 Ni2 Ni2 54.897(1) . 13_656 ?
Ni1 Ni2 Ni2 106.710(1) 3_545 13_656 ?
Ni1 Ni2 Ni2 54.897(1) 1_554 13_656 ?
Ni1 Ni2 Ni2 106.710(1) 4_655 13_656 ?
Ni1 Ni2 Ni2 106.710(1) 4_654 13_656 ?
Ni1 Ni2 Ni2 54.897(2) 3_544 13_546 ?
Ni1 Ni2 Ni2 106.710(1) . 13_546 ?
Ni1 Ni2 Ni2 54.897(2) 3_545 13_546 ?
Ni1 Ni2 Ni2 106.710(1) 1_554 13_546 ?
Ni1 Ni2 Ni2 106.710(1) 4_655 13_546 ?
Ni1 Ni2 Ni2 106.710(1) 4_654 13_546 ?
Ni2 Ni2 Ni2 120.0 13_656 13_546 ?
Ni1 Ni2 Ce1 73.290(2) 3_544 1_455 ?
Ni1 Ni2 Ce1 73.290(1) . 1_455 ?
Ni1 Ni2 Ce1 73.290(2) 3_545 1_455 ?
Ni1 Ni2 Ce1 73.290(1) 1_554 1_455 ?
Ni1 Ni2 Ce1 125.103(1) 4_655 1_455 ?
Ni1 Ni2 Ce1 125.103(1) 4_654 1_455 ?
Ni2 Ni2 Ce1 60.000(2) 13_656 1_455 ?
Ni2 Ni2 Ce1 60.000(2) 13_546 1_455 ?
Ni1 Ni2 Ce1 73.290(1) 3_544 1_445 ?
Ni1 Ni2 Ce1 125.103(1) . 1_445 ?
Ni1 Ni2 Ce1 73.290(1) 3_545 1_445 ?
Ni1 Ni2 Ce1 125.103(1) 1_554 1_445 ?
Ni1 Ni2 Ce1 73.290(1) 4_655 1_445 ?
Ni1 Ni2 Ce1 73.290(1) 4_654 1_445 ?
Ni2 Ni2 Ce1 180.0 13_656 1_445 ?
Ni2 Ni2 Ce1 60.0 13_546 1_445 ?
Ce1 Ni2 Ce1 120.000(2) 1_455 1_445 ?
Ni1 Ni2 Ce1 125.103(2) 3_544 . ?
Ni1 Ni2 Ce1 73.290(1) . . ?
Ni1 Ni2 Ce1 125.103(2) 3_545 . ?
Ni1 Ni2 Ce1 73.290(1) 1_554 . ?
Ni1 Ni2 Ce1 73.290(1) 4_655 . ?
Ni1 Ni2 Ce1 73.290(1) 4_654 . ?
Ni2 Ni2 Ce1 60.0 13_656 . ?
Ni2 Ni2 Ce1 180.0 13_546 . ?
Ce1 Ni2 Ce1 120.000(2) 1_455 . ?
Ce1 Ni2 Ce1 120.0 1_445 . ?
Ni1 Ni2 Ni2 106.710(2) 3_544 13_646 ?
Ni1 Ni2 Ni2 106.710(1) . 13_646 ?
Ni1 Ni2 Ni2 106.710(2) 3_545 13_646 ?
Ni1 Ni2 Ni2 106.710(1) 1_554 13_646 ?
Ni1 Ni2 Ni2 54.897(1) 4_655 13_646 ?
Ni1 Ni2 Ni2 54.897(1) 4_654 13_646 ?
Ni2 Ni2 Ni2 120.000(2) 13_656 13_646 ?
Ni2 Ni2 Ni2 120.000(2) 13_546 13_646 ?
Ce1 Ni2 Ni2 180.0 1_455 13_646 ?
Ce1 Ni2 Ni2 60.000(2) 1_445 13_646 ?
Ce1 Ni2 Ni2 60.000(2) . 13_646 ?

loop_
_geom_bond_atom_site_label_1
_geom_bond_atom_site_label_2
_geom_bond_distance
_geom_bond_site_symmetry_2
_geom_bond_publ_flag
Ce1 Mn2 2.8393 13_656 ?
Ce1 Mn2 2.8393 1_655 ?
Ce1 Ni2 2.8393 13_656 ?
Ce1 Ni2 2.8393 1_655 ?
Ce1 Mn2 2.83929(12) 13_756 ?
Ce1 Mn2 2.8393 13_646 ?
Ce1 Mn2 2.8393 1_665 ?
Ce1 Ni2 2.83929(12) 13_756 ?
Ce1 Ni2 2.83929(12) . ?
Ce1 Ni2 2.8393 13_646 ?
Ce1 Ni2 2.8393 1_665 ?
Ni1 Ni1 2.4589 3_655 ?
Ni1 Ni1 2.4589 3_545 ?
Ni1 Ni1 2.4589 4_665 ?
Ni1 Ni1 2.4589 4_655 ?
Ni1 Ni2 2.4687 13_657 ?
Ni1 Ni2 2.4687 . ?
Ni1 Ni2 2.4687 13_656 ?
Ni1 Ni2 2.4687 1_556 ?
Ni1 Ce1 3.1820 1_556 ?
Ni1 Ce1 3.1820 1_455 ?
Ni1 Ce1 3.1820 1_456 ?
Ni2 Ni1 2.4687 3_544 ?
Ni2 Ni1 2.4687 3_545 ?
Ni2 Ni1 2.4687 1_554 ?
Ni2 Ni1 2.4687 4_655 ?
Ni2 Ni1 2.4687 4_654 ?
Ni2 Ni2 2.8393 13_656 ?
Ni2 Ni2 2.83929(11) 13_546 ?
Ni2 Ce1 2.8393 1_455 ?
Ni2 Ce1 2.8393 1_445 ?
Ni2 Ni2 2.8393 13_646 ?

loop_
_geom_torsion_atom_site_label_1
_geom_torsion_atom_site_label_2
_geom_torsion_atom_site_label_3
_geom_torsion_atom_site_label_4
_geom_torsion
_geom_torsion_site_symmetry_1
_geom_torsion_site_symmetry_2
_geom_torsion_site_symmetry_3
_geom_torsion_site_symmetry_4
_geom_torsion_publ_flag
Mn2 Ce1 Ni1 Ni1 -67.835(2) 13_656 . . 3_655 ?
Mn2 Ce1 Ni1 Ni1 112.165(2) 1_655 . . 3_655 ?
Ni2 Ce1 Ni1 Ni1 -67.835(2) 13_656 . . 3_655 ?
Ni2 Ce1 Ni1 Ni1 112.165(2) 1_655 . . 3_655 ?
Mn2 Ce1 Ni1 Ni1 27.6 13_756 . . 3_655 ?
Mn2 Ce1 Ni1 Ni1 159.9 13_646 . . 3_655 ?
Mn2 Ce1 Ni1 Ni1 -20.1 1_665 . . 3_655 ?
Ni2 Ce1 Ni1 Ni1 27.6 13_756 . . 3_655 ?
Ni2 Ce1 Ni1 Ni1 -152.4 . . . 3_655 ?
Ni2 Ce1 Ni1 Ni1 159.9 13_646 . . 3_655 ?
Ni2 Ce1 Ni1 Ni1 -20.1 1_665 . . 3_655 ?
Mn2 Ce1 Ni1 Ni1 112.165(2) 13_656 . . 3_545 ?
Mn2 Ce1 Ni1 Ni1 -67.835(2) 1_655 . . 3_545 ?
Ni2 Ce1 Ni1 Ni1 112.165(2) 13_656 . . 3_545 ?
Ni2 Ce1 Ni1 Ni1 -67.835(2) 1_655 . . 3_545 ?
Mn2 Ce1 Ni1 Ni1 -152.4 13_756 . . 3_545 ?
Mn2 Ce1 Ni1 Ni1 -20.1 13_646 . . 3_545 ?
Mn2 Ce1 Ni1 Ni1 159.9 1_665 . . 3_545 ?
Ni2 Ce1 Ni1 Ni1 -152.4 13_756 . . 3_545 ?
Ni2 Ce1 Ni1 Ni1 27.6 . . . 3_545 ?
Ni2 Ce1 Ni1 Ni1 -20.1 13_646 . . 3_545 ?
Ni2 Ce1 Ni1 Ni1 159.9 1_665 . . 3_545 ?
Mn2 Ce1 Ni1 Ni1 -27.6 13_656 . . 4_665 ?
Mn2 Ce1 Ni1 Ni1 152.4 1_655 . . 4_665 ?
Ni2 Ce1 Ni1 Ni1 -27.6 13_656 . . 4_665 ?
Ni2 Ce1 Ni1 Ni1 152.4 1_655 . . 4_665 ?
Mn2 Ce1 Ni1 Ni1 67.835(1) 13_756 . . 4_665 ?
Mn2 Ce1 Ni1 Ni1 -159.9 13_646 . . 4_665 ?
Mn2 Ce1 Ni1 Ni1 20.1 1_665 . . 4_665 ?
Ni2 Ce1 Ni1 Ni1 67.835(1) 13_756 . . 4_665 ?
Ni2 Ce1 Ni1 Ni1 -112.165(1) . . . 4_665 ?
Ni2 Ce1 Ni1 Ni1 -159.9 13_646 . . 4_665 ?
Ni2 Ce1 Ni1 Ni1 20.1 1_665 . . 4_665 ?
Mn2 Ce1 Ni1 Ni1 152.4 13_656 . . 4_655 ?
Mn2 Ce1 Ni1 Ni1 -27.6 1_655 . . 4_655 ?
Ni2 Ce1 Ni1 Ni1 152.4 13_656 . . 4_655 ?
Ni2 Ce1 Ni1 Ni1 -27.6 1_655 . . 4_655 ?
Mn2 Ce1 Ni1 Ni1 -112.165(1) 13_756 . . 4_655 ?
Mn2 Ce1 Ni1 Ni1 20.1 13_646 . . 4_655 ?
Mn2 Ce1 Ni1 Ni1 -159.9 1_665 . . 4_655 ?
Ni2 Ce1 Ni1 Ni1 -112.165(1) 13_756 . . 4_655 ?
Ni2 Ce1 Ni1 Ni1 67.835(1) . . . 4_655 ?
Ni2 Ce1 Ni1 Ni1 20.1 13_646 . . 4_655 ?
Ni2 Ce1 Ni1 Ni1 -159.9 1_665 . . 4_655 ?
Mn2 Ce1 Ni1 Ni2 -95.420(2) 13_656 . . 13_657 ?
Mn2 Ce1 Ni1 Ni2 84.580(2) 1_655 . . 13_657 ?
Ni2 Ce1 Ni1 Ni2 -95.420(2) 13_656 . . 13_657 ?
Ni2 Ce1 Ni1 Ni2 84.580(2) 1_655 . . 13_657 ?
Mn2 Ce1 Ni1 Ni2 0.0 13_756 . . 13_657 ?
Mn2 Ce1 Ni1 Ni2 132.290(1) 13_646 . . 13_657 ?
Mn2 Ce1 Ni1 Ni2 -47.7 1_665 . . 13_657 ?
Ni2 Ce1 Ni1 Ni2 0.0 13_756 . . 13_657 ?
Ni2 Ce1 Ni1 Ni2 180.0 . . . 13_657 ?
Ni2 Ce1 Ni1 Ni2 132.290(1) 13_646 . . 13_657 ?
Ni2 Ce1 Ni1 Ni2 -47.7 1_665 . . 13_657 ?
Mn2 Ce1 Ni1 Ni2 84.580(2) 13_656 . . . ?
Mn2 Ce1 Ni1 Ni2 -95.420(2) 1_655 . . . ?
Ni2 Ce1 Ni1 Ni2 84.580(2) 13_656 . . . ?
Ni2 Ce1 Ni1 Ni2 -95.420(2) 1_655 . . . ?
Mn2 Ce1 Ni1 Ni2 180.0 13_756 . . . ?
Mn2 Ce1 Ni1 Ni2 -47.7 13_646 . . . ?
Mn2 Ce1 Ni1 Ni2 132.3 1_665 . . . ?
Ni2 Ce1 Ni1 Ni2 180.0 13_756 . . . ?
Ni2 Ce1 Ni1 Ni2 -47.7 13_646 . . . ?
Ni2 Ce1 Ni1 Ni2 132.3 1_665 . . . ?
Mn2 Ce1 Ni1 Ni2 0.0 13_656 . . 13_656 ?
Mn2 Ce1 Ni1 Ni2 180.0 1_655 . . 13_656 ?
Ni2 Ce1 Ni1 Ni2 180.0 1_655 . . 13_656 ?
Mn2 Ce1 Ni1 Ni2 95.420(2) 13_756 . . 13_656 ?
Mn2 Ce1 Ni1 Ni2 -132.290(1) 13_646 . . 13_656 ?
Mn2 Ce1 Ni1 Ni2 47.710(1) 1_665 . . 13_656 ?
Ni2 Ce1 Ni1 Ni2 95.420(2) 13_756 . . 13_656 ?
Ni2 Ce1 Ni1 Ni2 -84.580(2) . . . 13_656 ?
Ni2 Ce1 Ni1 Ni2 -132.290(1) 13_646 . . 13_656 ?
Ni2 Ce1 Ni1 Ni2 47.710(1) 1_665 . . 13_656 ?
Mn2 Ce1 Ni1 Ni2 180.0 13_656 . . 1_556 ?
Mn2 Ce1 Ni1 Ni2 0.0 1_655 . . 1_556 ?
Ni2 Ce1 Ni1 Ni2 180.0 13_656 . . 1_556 ?
Ni2 Ce1 Ni1 Ni2 0.0 1_655 . . 1_556 ?
Mn2 Ce1 Ni1 Ni2 -84.580(2) 13_756 . . 1_556 ?
Mn2 Ce1 Ni1 Ni2 47.710(1) 13_646 . . 1_556 ?
Mn2 Ce1 Ni1 Ni2 -132.290(1) 1_665 . . 1_556 ?
Ni2 Ce1 Ni1 Ni2 -84.580(2) 13_756 . . 1_556 ?
Ni2 Ce1 Ni1 Ni2 95.420(2) . . . 1_556 ?
Ni2 Ce1 Ni1 Ni2 47.710(1) 13_646 . . 1_556 ?
Ni2 Ce1 Ni1 Ni2 -132.290(1) 1_665 . . 1_556 ?
Ni2 Ce1 Ni1 Ce1 42.3 1_655 . . 1_556 ?
Mn2 Ce1 Ni1 Ce1 -90.0 1_665 . . 1_556 ?
Ni2 Ce1 Ni1 Ce1 -42.290(1) 13_756 . . 1_556 ?
Ni2 Ce1 Ni1 Ce1 -90.0 1_665 . . 1_556 ?
Ni2 Ce1 Ni1 Ce1 42.3 13_656 . . 1_455 ?
Mn2 Ce1 Ni1 Ce1 137.710(1) 13_756 . . 1_455 ?
Mn2 Ce1 Ni1 Ce1 90.0 1_665 . . 1_455 ?
Ni2 Ce1 Ni1 Ce1 -42.290(1) . . . 1_455 ?
Ni2 Ce1 Ni1 Ce1 -90.0 13_646 . . 1_455 ?
Ni1 Ni1 Ni2 Ni1 -99.928(3) 3_655 . . 3_544 ?
Ni1 Ni1 Ni2 Ni1 80.072(3) 3_545 . . 3_544 ?
Ni1 Ni1 Ni2 Ni1 -29.5 4_665 . . 3_544 ?
Ni1 Ni1 Ni2 Ni1 150.5 4_655 . . 3_544 ?
Ni2 Ni1 Ni2 Ni1 -64.717(2) 13_656 . . 3_544 ?
Ni2 Ni1 Ni2 Ni1 115.283(2) 1_556 . . 3_544 ?
Ce1 Ni1 Ni2 Ni1 180.0 1_556 . . 3_544 ?
Ce1 Ni1 Ni2 Ni1 0.0 1_455 . . 3_544 ?
Ce1 Ni1 Ni2 Ni1 50.566(2) 1_456 . . 3_544 ?
Ce1 Ni1 Ni2 Ni1 -129.434(2) . . . 3_544 ?
Ni1 Ni1 Ni2 Ni1 180.0 3_655 . . 3_545 ?
Ni1 Ni1 Ni2 Ni1 -109.578(2) 4_665 . . 3_545 ?
Ni1 Ni1 Ni2 Ni1 70.422(2) 4_655 . . 3_545 ?
Ni2 Ni1 Ni2 Ni1 -144.789(1) 13_656 . . 3_545 ?
Ni2 Ni1 Ni2 Ni1 35.2 1_556 . . 3_545 ?
Ce1 Ni1 Ni2 Ni1 99.928(3) 1_556 . . 3_545 ?
Ce1 Ni1 Ni2 Ni1 -80.072(3) 1_455 . . 3_545 ?
Ce1 Ni1 Ni2 Ni1 -29.5 1_456 . . 3_545 ?
Ce1 Ni1 Ni2 Ni1 150.5 . . . 3_545 ?
Ni1 Ni1 Ni2 Ni1 -35.2 3_655 . . 1_554 ?
Ni1 Ni1 Ni2 Ni1 144.8 3_545 . . 1_554 ?
Ni1 Ni1 Ni2 Ni1 35.211(2) 4_665 . . 1_554 ?
Ni1 Ni1 Ni2 Ni1 -144.789(2) 4_655 . . 1_554 ?
Ni2 Ni1 Ni2 Ni1 0.0 13_656 . . 1_554 ?
Ni2 Ni1 Ni2 Ni1 180.0 1_556 . . 1_554 ?
Ce1 Ni1 Ni2 Ni1 -115.283(2) 1_556 . . 1_554 ?
Ce1 Ni1 Ni2 Ni1 64.717(2) 1_455 . . 1_554 ?
Ce1 Ni1 Ni2 Ni1 115.3 1_456 . . 1_554 ?
Ce1 Ni1 Ni2 Ni1 -64.7 . . . 1_554 ?
Ni1 Ni1 Ni2 Ni1 109.578(2) 3_655 . . 4_655 ?
Ni1 Ni1 Ni2 Ni1 -70.422(2) 3_545 . . 4_655 ?
Ni1 Ni1 Ni2 Ni1 180.0 4_665 . . 4_655 ?
Ni2 Ni1 Ni2 Ni1 144.789(2) 13_656 . . 4_655 ?
Ni2 Ni1 Ni2 Ni1 -35.211(1) 1_556 . . 4_655 ?
Ce1 Ni1 Ni2 Ni1 29.5 1_556 . . 4_655 ?
Ce1 Ni1 Ni2 Ni1 -150.5 1_455 . . 4_655 ?
Ce1 Ni1 Ni2 Ni1 -99.928(2) 1_456 . . 4_655 ?
Ce1 Ni1 Ni2 Ni1 80.072(2) . . . 4_655 ?
Ni1 Ni1 Ni2 Ni1 29.5 3_655 . . 4_654 ?
Ni1 Ni1 Ni2 Ni1 -150.5 3_545 . . 4_654 ?
Ni1 Ni1 Ni2 Ni1 99.928(2) 4_665 . . 4_654 ?
Ni1 Ni1 Ni2 Ni1 -80.072(2) 4_655 . . 4_654 ?
Ni2 Ni1 Ni2 Ni1 64.7 13_656 . . 4_654 ?
Ni2 Ni1 Ni2 Ni1 -115.3 1_556 . . 4_654 ?
Ce1 Ni1 Ni2 Ni1 -50.566(2) 1_556 . . 4_654 ?
Ce1 Ni1 Ni2 Ni1 129.434(2) 1_455 . . 4_654 ?
Ce1 Ni1 Ni2 Ni1 180.0 1_456 . . 4_654 ?
Ce1 Ni1 Ni2 Ni1 0.0 . . . 4_654 ?
Ni1 Ni1 Ni2 Ni2 -35.2 3_655 . . 13_656 ?
Ni1 Ni1 Ni2 Ni2 144.789(1) 3_545 . . 13_656 ?
Ni1 Ni1 Ni2 Ni2 35.211(1) 4_665 . . 13_656 ?
Ni1 Ni1 Ni2 Ni2 -144.789(2) 4_655 . . 13_656 ?
Ni2 Ni1 Ni2 Ni2 180.0 1_556 . . 13_656 ?
Ce1 Ni1 Ni2 Ni2 -115.283(2) 1_556 . . 13_656 ?
Ce1 Ni1 Ni2 Ni2 64.717(2) 1_455 . . 13_656 ?
Ce1 Ni1 Ni2 Ni2 115.3 1_456 . . 13_656 ?
Ce1 Ni1 Ni2 Ni2 -64.7 . . . 13_656 ?
Ni1 Ni1 Ni2 Ni2 -150.5 3_655 . . 13_546 ?
Ni1 Ni1 Ni2 Ni2 29.5 3_545 . . 13_546 ?
Ni1 Ni1 Ni2 Ni2 -80.072(2) 4_665 . . 13_546 ?
Ni1 Ni1 Ni2 Ni2 99.928(2) 4_655 . . 13_546 ?
Ni2 Ni1 Ni2 Ni2 -115.3 13_656 . . 13_546 ?
Ni2 Ni1 Ni2 Ni2 64.7 1_556 . . 13_546 ?
Ce1 Ni1 Ni2 Ni2 129.434(2) 1_556 . . 13_546 ?
Ce1 Ni1 Ni2 Ni2 -50.566(2) 1_455 . . 13_546 ?
Ce1 Ni1 Ni2 Ni2 0.0 1_456 . . 13_546 ?
Ce1 Ni1 Ni2 Ni2 180.0 . . . 13_546 ?
Ni1 Ni1 Ni2 Ce1 -99.928(3) 3_655 . . 1_455 ?
Ni1 Ni1 Ni2 Ce1 80.072(3) 3_545 . . 1_455 ?
Ni1 Ni1 Ni2 Ce1 -29.5 4_665 . . 1_455 ?
Ni1 Ni1 Ni2 Ce1 150.5 4_655 . . 1_455 ?
Ni2 Ni1 Ni2 Ce1 -64.717(2) 13_656 . . 1_455 ?
Ni2 Ni1 Ni2 Ce1 115.283(2) 1_556 . . 1_455 ?
Ce1 Ni1 Ni2 Ce1 180.0 1_556 . . 1_455 ?
Ce1 Ni1 Ni2 Ce1 50.566(2) 1_456 . . 1_455 ?
Ce1 Ni1 Ni2 Ce1 -129.434(2) . . . 1_455 ?
Ni1 Ni1 Ni2 Ce1 144.8 3_655 . . 1_445 ?
Ni1 Ni1 Ni2 Ce1 -35.2 3_545 . . 1_445 ?
Ni1 Ni1 Ni2 Ce1 -144.789(2) 4_665 . . 1_445 ?
Ni1 Ni1 Ni2 Ce1 35.211(1) 4_655 . . 1_445 ?
Ni2 Ni1 Ni2 Ce1 180.0 13_656 . . 1_445 ?
Ni2 Ni1 Ni2 Ce1 0.0 1_556 . . 1_445 ?
Ce1 Ni1 Ni2 Ce1 64.717(2) 1_556 . . 1_445 ?
Ce1 Ni1 Ni2 Ce1 -115.283(2) 1_455 . . 1_445 ?
Ce1 Ni1 Ni2 Ce1 -64.7 1_456 . . 1_445 ?
Ce1 Ni1 Ni2 Ce1 115.3 . . . 1_445 ?
Ni1 Ni1 Ni2 Ce1 29.5 3_655 . . . ?
Ni1 Ni1 Ni2 Ce1 -150.5 3_545 . . . ?
Ni1 Ni1 Ni2 Ce1 99.928(2) 4_665 . . . ?
Ni1 Ni1 Ni2 Ce1 -80.072(2) 4_655 . . . ?
Ni2 Ni1 Ni2 Ce1 64.7 13_656 . . . ?
Ni2 Ni1 Ni2 Ce1 -115.3 1_556 . . . ?
Ce1 Ni1 Ni2 Ce1 -50.566(2) 1_556 . . . ?
Ce1 Ni1 Ni2 Ce1 129.434(2) 1_455 . . . ?
Ce1 Ni1 Ni2 Ce1 180.0 1_456 . . . ?
Ni1 Ni1 Ni2 Ni2 80.072(3) 3_655 . . 13_646 ?
Ni1 Ni1 Ni2 Ni2 -99.928(3) 3_545 . . 13_646 ?
Ni1 Ni1 Ni2 Ni2 150.5 4_665 . . 13_646 ?
Ni1 Ni1 Ni2 Ni2 -29.5 4_655 . . 13_646 ?
Ni2 Ni1 Ni2 Ni2 115.283(2) 13_656 . . 13_646 ?
Ni2 Ni1 Ni2 Ni2 -64.717(2) 1_556 . . 13_646 ?
Ce1 Ni1 Ni2 Ni2 0.0 1_556 . . 13_646 ?
Ce1 Ni1 Ni2 Ni2 180.0 1_455 . . 13_646 ?
Ce1 Ni1 Ni2 Ni2 -129.434(2) 1_456 . . 13_646 ?
Ce1 Ni1 Ni2 Ni2 50.566(2) . . . 13_646 ?
Mn2 Ce1 Ni2 Ni1 90.0 1_665 . . 3_544 ?
Ni2 Ce1 Ni2 Ni1 90.0 1_665 . . 3_544 ?
Mn2 Ce1 Ni2 Ni1 121.330(1) 1_655 . . . ?
Ni2 Ce1 Ni2 Ni1 121.330(1) 1_655 . . . ?
Mn2 Ce1 Ni2 Ni1 121.330(1) 13_646 . . . ?
Mn2 Ce1 Ni2 Ni1 -58.670(1) 1_665 . . . ?
Ni2 Ce1 Ni2 Ni1 121.330(1) 13_646 . . . ?
Ni2 Ce1 Ni2 Ni1 -58.670(1) 1_665 . . . ?
Mn2 Ce1 Ni2 Ni1 90.0 1_655 . . 3_545 ?
Ni2 Ce1 Ni2 Ni1 90.0 1_655 . . 3_545 ?
Mn2 Ce1 Ni2 Ni1 90.0 13_646 . . 3_545 ?
Mn2 Ce1 Ni2 Ni1 -90.0 1_665 . . 3_545 ?
Ni2 Ce1 Ni2 Ni1 90.0 13_646 . . 3_545 ?
Ni2 Ce1 Ni2 Ni1 -90.0 1_665 . . 3_545 ?
Mn2 Ce1 Ni2 Ni1 58.670(1) 1_665 . . 1_554 ?
Ni2 Ce1 Ni2 Ni1 58.670(1) 1_665 . . 1_554 ?
Mn2 Ce1 Ni2 Ni1 58.670(1) 1_655 . . 4_655 ?
Ni2 Ce1 Ni2 Ni1 58.670(1) 1_655 . . 4_655 ?
Mn2 Ce1 Ni2 Ni1 58.670(1) 13_646 . . 4_655 ?
Mn2 Ce1 Ni2 Ni1 -121.330(1) 1_665 . . 4_655 ?
Ni2 Ce1 Ni2 Ni1 -121.330(1) 1_665 . . 4_655 ?
Mn2 Ce1 Ni2 Ni1 -58.670(1) 1_655 . . 4_654 ?
Mn2 Ce1 Ni2 Ni1 -58.670(1) 13_646 . . 4_654 ?
Mn2 Ce1 Ni2 Ni1 121.330(1) 1_665 . . 4_654 ?
Ni2 Ce1 Ni2 Ni1 121.330(1) 1_665 . . 4_654 ?
Ni2 Ce1 Ni2 Ni2 180.0 1_655 . . 13_656 ?
Ni2 Ce1 Ni2 Ni2 180.0 13_646 . . 13_656 ?
Mn2 Ce1 Ni2 Ce1 0.0 1_665 . . 1_455 ?
Ni2 Ce1 Ni2 Ce1 0.0 1_665 . . 1_455 ?
Mn2 Ce1 Ni2 Ce1 0.0 1_655 . . 1_445 ?
Ni2 Ce1 Ni2 Ce1 0.0 1_655 . . 1_445 ?
Mn2 Ce1 Ni2 Ce1 0.0 13_646 . . 1_445 ?
Mn2 Ce1 Ni2 Ce1 180.0 1_665 . . 1_445 ?
Ni2 Ce1 Ni2 Ce1 0.0 13_646 . . 1_445 ?
Ni2 Ce1 Ni2 Ce1 180.0 1_665 . . 1_445 ?
Mn2 Ce1 Ni2 Ni2 0.0 1_655 . . 13_646 ?
Ni2 Ce1 Ni2 Ni2 0.0 1_655 . . 13_646 ?
Mn2 Ce1 Ni2 Ni2 0.0 13_646 . . 13_646 ?
Mn2 Ce1 Ni2 Ni2 180.0 1_665 . . 13_646 ?
Ni2 Ce1 Ni2 Ni2 180.0 1_665 . . 13_646 ?
